data_4134165
loop_
_publ_author_name
'Wang, Junhao'
'Zakrzewski, Jakub J.'
'Heczko, Michal'
'Zychowicz, Mikolaj'
'Nakagawa, Kosuke'
'Nakabayashi, Koji'
'Sieklucka, Barbara'
'Chorazy, Szymon'
'Ohkoshi, Shin-Ichi'

_publ_section_title
;
 Proton Conductive Luminescent Thermometer Based on Near-Infrared Emissive
 {YbCo<sub>2</sub>} Molecular Nanomagnets.
;
_journal_issue 8
_journal_name_full 'Journal of the American Chemical Society'
_journal_page_first 3970
_journal_page_last 3979
_journal_paper_doi 10.1021/jacs.9b13147
_journal_volume 142
_journal_year 2020
_chemical_formula_moiety '(Yb Co2 C36 H72 N24 O4 P4), (H), 2(H5 O2)'
_chemical_formula_sum 'C36 H83 Co2 N24 O8 P4 Yb'
_chemical_formula_weight 1395.04
_space_group_IT_number 139
_space_group_name_Hall '-I 4 2'
_space_group_name_H-M_alt 'I 4/m m m'
_symmetry_cell_setting tetragonal
_symmetry_Int_Tables_number 139
_symmetry_space_group_name_Hall '-I 4 2'
_symmetry_space_group_name_H-M 'I 4/m m m'
_atom_sites_solution_hydrogens mixed
_atom_sites_solution_primary 'SHELXS-97 (Sheldrick, 1997)'
_audit_conform_dict_location ftp://ftp.iucr.org/pub/cif_core.dic
_audit_conform_dict_name cif_core.dic
_audit_conform_dict_version 2.4.3
_audit_creation_date 2019-10-30T16:36:28-00:00
_audit_creation_method 'WinGX routine CIF_UPDATE'
_cell_angle_alpha 90
_cell_angle_beta 90
_cell_angle_gamma 90
_cell_formula_units_Z 2
_cell_length_a 12.7427(10)
_cell_length_b 12.7427(10)
_cell_length_c 19.2613(7)
_cell_measurement_reflns_used 15210
_cell_measurement_temperature 90(2)
_cell_measurement_theta_max 27.442
_cell_measurement_theta_min 3.096
_cell_measurement_wavelength 0.71075
_cell_volume 3127.6(4)
_computing_molecular_graphics 'Ortep for Windows (Farrugia, 2012)'
_computing_publication_material 'WinGX publication routines (Farrugia, 2012)'
_computing_structure_refinement 'SHELXL-2018/3 (Sheldrick, 2018)'
_diffrn_ambient_temperature 90(2)
_diffrn_measured_fraction_theta_full 0.997
_diffrn_measured_fraction_theta_max 0.997
_diffrn_measurement_device_type 'Rigaku R-AXIS RAPID'
_diffrn_measurement_method \w
_diffrn_radiation_probe x-ray
_diffrn_radiation_type MoK\a
_diffrn_radiation_wavelength 0.71075
_diffrn_reflns_av_R_equivalents 0.1125
_diffrn_reflns_av_unetI/netI 0.0411
_diffrn_reflns_Laue_measured_fraction_full 0.997
_diffrn_reflns_Laue_measured_fraction_max 0.997
_diffrn_reflns_limit_h_max 14
_diffrn_reflns_limit_h_min -16
_diffrn_reflns_limit_k_max 16
_diffrn_reflns_limit_k_min -16
_diffrn_reflns_limit_l_max 24
_diffrn_reflns_limit_l_min -24
_diffrn_reflns_number 15210
_diffrn_reflns_point_group_measured_fraction_full 0.997
_diffrn_reflns_point_group_measured_fraction_max 0.997
_diffrn_reflns_theta_full 25.242
_diffrn_reflns_theta_max 27.442
_diffrn_reflns_theta_min 3.096
_diffrn_standards_number 0
_exptl_absorpt_coefficient_mu 2.171
_exptl_absorpt_correction_T_max 0.861
_exptl_absorpt_correction_T_min 0.77
_exptl_absorpt_correction_type multi-scan
_exptl_absorpt_process_details 'ABSCOR (Rigaku, 1995)'
_exptl_crystal_colour colorless
_exptl_crystal_density_diffrn 1.481
_exptl_crystal_density_method 'not measured'
_exptl_crystal_description block
_exptl_crystal_F_000 1430
_exptl_crystal_size_max 0.127
_exptl_crystal_size_mid 0.091
_exptl_crystal_size_min 0.071
_refine_diff_density_max 2.085
_refine_diff_density_min -2.119
_refine_diff_density_rms 0.248
_refine_ls_extinction_method none
_refine_ls_goodness_of_fit_ref 1.098
_refine_ls_hydrogen_treatment mixed
_refine_ls_matrix_type full
_refine_ls_number_constraints 0
_refine_ls_number_parameters 99
_refine_ls_number_reflns 1063
_refine_ls_number_restraints 50
_refine_ls_restrained_S_all 1.101
_refine_ls_R_factor_all 0.0678
_refine_ls_R_factor_gt 0.0672
_refine_ls_shift/su_max 0
_refine_ls_shift/su_mean 0
_refine_ls_structure_factor_coef Fsqd
_refine_ls_weighting_details 'w=1/[\s^2^(Fo^2^)+(0.0826P)^2^+111.8746P] where P=(Fo^2^+2Fc^2^)/3'
_refine_ls_weighting_scheme calc
_refine_ls_wR_factor_gt 0.1696
_refine_ls_wR_factor_ref 0.1704
_reflns_Friedel_coverage 0
_reflns_number_gt 1051
_reflns_number_total 1063
_reflns_threshold_expression 'I > 2\s(I)'
_cod_data_source_file ja9b13147_si_002.cif
_cod_data_source_block shelx
_cod_depositor_comments 'Adding full bibliography for 4134164--4134165.cif.'
_cod_original_cell_volume 3127.6(5)
_cod_database_code 4134165

loop_
_symmetry_equiv_pos_as_xyz
'x, y, z'
'-y, x, z'
'-x, -y, z'
'y, -x, z'
'-x, y, z'
'y, x, z'
'x, -y, z'
'-y, -x, z'
'x+1/2, y+1/2, z+1/2'
'-y+1/2, x+1/2, z+1/2'
'-x+1/2, -y+1/2, z+1/2'
'y+1/2, -x+1/2, z+1/2'
'-x+1/2, y+1/2, z+1/2'
'y+1/2, x+1/2, z+1/2'
'x+1/2, -y+1/2, z+1/2'
'-y+1/2, -x+1/2, z+1/2'
'-x, -y, -z'
'y, -x, -z'
'x, y, -z'
'-y, x, -z'
'x, -y, -z'
'-y, -x, -z'
'-x, y, -z'
'y, x, -z'
'-x+1/2, -y+1/2, -z+1/2'
'y+1/2, -x+1/2, -z+1/2'
'x+1/2, y+1/2, -z+1/2'
'-y+1/2, x+1/2, -z+1/2'
'x+1/2, -y+1/2, -z+1/2'
'-y+1/2, -x+1/2, -z+1/2'
'-x+1/2, y+1/2, -z+1/2'
'y+1/2, x+1/2, -z+1/2'

loop_
_atom_site_label
_atom_site_type_symbol
_atom_site_fract_x
_atom_site_fract_y
_atom_site_fract_z
_atom_site_U_iso_or_equiv
_atom_site_adp_type
_atom_site_occupancy
_atom_site_site_symmetry_order
_atom_site_calc_flag
_atom_site_refinement_flags_posn
_atom_site_refinement_flags_adp
_atom_site_refinement_flags_occupancy
_atom_site_disorder_assembly
_atom_site_disorder_group
Yb1 Yb 0.5 0.5 0.5 0.0033(3) Uani 1 16 d S T P . .
Co1 Co 0.5 0.5 0.77778(13) 0.0167(6) Uani 1 8 d S T P . .
N1 N 0.5 0.5 0.6213(11) 0.025(4) Uani 1 8 d S T P . .
N2 N 0.5 0.5 0.9363(8) 0.018(3) Uani 1 8 d S T P . .
C1 C 0.5 0.5 0.6795(12) 0.023(4) Uani 1 8 d S T P . .
C2 C 0.5 0.5 0.8760(12) 0.022(4) Uani 1 8 d S T P . .
C3 C 0.5 0.6477(10) 0.7763(6) 0.050(4) Uani 1 2 d S T P . .
N3 N 0.5 0.7376(12) 0.7745(7) 0.093(6) Uani 1 2 d S TU P . .
O1 O 0.6502(12) 0.5838(13) 0.5 0.032(4) Uani 0.5 2 d S T P A .
P1 P 0.7458(6) 0.6471(6) 0.5 0.0443(17) Uani 0.5 2 d DS T P . .
N4 N 0.847(5) 0.572(6) 0.5 0.28(4) Uani 0.5 2 d DS TU P A .
N5 N 0.725(3) 0.7401(19) 0.5541(14) 0.178(12) Uani 0.5 1 d D U P A -1
C5 C 0.733(3) 0.679(3) 0.6236(18) 0.126(12) Uani 0.5 1 d D U P A -1
H5A H 0.791431 0.628324 0.620558 0.189 Uiso 0.5 1 calc R U P A -1
H5B H 0.74661 0.727869 0.661631 0.189 Uiso 0.5 1 calc R U P A -1
H5C H 0.667728 0.640788 0.632289 0.189 Uiso 0.5 1 calc R U P A -1
C4 C 0.844(5) 0.519(9) 0.427(3) 0.30(3) Uani 0.5 1 d D U P A -1
H4A H 0.903344 0.470978 0.422586 0.444 Uiso 0.5 1 calc R U P A -1
H4B H 0.778047 0.479511 0.422184 0.444 Uiso 0.5 1 calc R U P A -1
H4C H 0.847578 0.572925 0.391071 0.444 Uiso 0.5 1 calc R U P A -1
C6 C 0.633(3) 0.798(4) 0.587(3) 0.156(15) Uani 0.5 1 d D U P A -1
H6A H 0.604504 0.849329 0.553434 0.233 Uiso 0.5 1 calc R U P A -1
H6B H 0.577486 0.748027 0.599175 0.233 Uiso 0.5 1 calc R U P A -1
H6C H 0.656368 0.835107 0.628516 0.233 Uiso 0.5 1 calc R U P A -1
O2 O 0.933(2) 0.559(2) 0.7279(10) 0.032(6) Uani 0.25 1 d D . P . .
H1 H 0.5 0.5 1 0.039 Uiso 1 16 d S U P . .
H2A H 1 0.5 0.75 0.039 Uiso 1 8 d DS U P . .
H2C H 0.866(2) 0.539(10) 0.734(12) 0.039 Uiso 0.25 1 d D U P . .
H2B H 0.934(12) 0.624(6) 0.746(10) 0.039 Uiso 0.25 1 d D U P . .

loop_
_atom_site_aniso_label
_atom_site_aniso_U_11
_atom_site_aniso_U_22
_atom_site_aniso_U_33
_atom_site_aniso_U_23
_atom_site_aniso_U_13
_atom_site_aniso_U_12
Yb1 0.0026(4) 0.0026(4) 0.0047(5) 0 0 0
Co1 0.0177(8) 0.0177(8) 0.0145(12) 0 0 0
N1 0.018(5) 0.018(5) 0.037(11) 0 0 0
N2 0.018(5) 0.018(5) 0.016(8) 0 0 0
C1 0.018(6) 0.018(6) 0.033(12) 0 0 0
C2 0.016(6) 0.016(6) 0.034(12) 0 0 0
C3 0.112(14) 0.019(6) 0.020(5) 0.004(5) 0 0
N3 0.192(16) 0.040(8) 0.048(7) 0.004(6) 0 0
O1 0.026(8) 0.042(9) 0.029(7) 0 0 -0.014(7)
P1 0.031(3) 0.049(4) 0.053(4) 0 0 -0.022(3)
N4 0.27(4) 0.28(4) 0.28(4) 0 0 -0.004(10)
N5 0.186(15) 0.185(15) 0.161(13) 0.014(9) 0.007(10) -0.015(10)
C5 0.14(2) 0.106(18) 0.129(16) -0.017(13) -0.001(16) -0.020(15)
C4 0.31(4) 0.29(4) 0.29(4) -0.01(2) 0.02(2) 0.00(2)
C6 0.17(2) 0.13(2) 0.17(2) -0.003(17) -0.035(16) -0.011(16)
O2 0.023(12) 0.025(12) 0.048(15) 0.011(13) 0.011(12) 0.003(8)

loop_
_atom_type_symbol
_atom_type_description
_atom_type_scat_dispersion_real
_atom_type_scat_dispersion_imag
_atom_type_scat_source
C C 0.0033 0.0016 'International Tables Vol C Tables 4.2.6.8 and 6.1.1.4'
Co Co 0.3494 0.9721 'International Tables Vol C Tables 4.2.6.8 and 6.1.1.4'
N N 0.0061 0.0033 'International Tables Vol C Tables 4.2.6.8 and 6.1.1.4'
O O 0.0106 0.006 'International Tables Vol C Tables 4.2.6.8 and 6.1.1.4'
P P 0.1023 0.0942 'International Tables Vol C Tables 4.2.6.8 and 6.1.1.4'
Yb Yb -0.385 5.5486 'International Tables Vol C Tables 4.2.6.8 and 6.1.1.4'
H H 0 0 'International Tables Vol C Tables 4.2.6.8 and 6.1.1.4'

loop_
_geom_angle_atom_site_label_1
_geom_angle_atom_site_label_2
_geom_angle_atom_site_label_3
_geom_angle
_geom_angle_site_symmetry_1
_geom_angle_site_symmetry_3
_geom_angle_publ_flag
O1 Yb1 O1 180 22_666 6 ?
O1 Yb1 O1 31.7(9) 22_666 17_666 ?
O1 Yb1 O1 148.3(9) 6 17_666 ?
O1 Yb1 O1 90 22_666 21_566 ?
O1 Yb1 O1 90.000(3) 6 21_566 ?
O1 Yb1 O1 121.7(9) 17_666 21_566 ?
O1 Yb1 O1 90.000(3) 22_666 5_655 ?
O1 Yb1 O1 90.0000(10) 6 5_655 ?
O1 Yb1 O1 58.3(9) 17_666 5_655 ?
O1 Yb1 O1 180 21_566 5_655 ?
O1 Yb1 O1 121.7(9) 22_666 2_655 ?
O1 Yb1 O1 58.3(9) 6 2_655 ?
O1 Yb1 O1 90.000(3) 17_666 2_655 ?
O1 Yb1 O1 148.3(9) 21_566 2_655 ?
O1 Yb1 O1 31.7(9) 5_655 2_655 ?
O1 Yb1 O1 58.3(9) 22_666 18_566 ?
O1 Yb1 O1 121.7(9) 6 18_566 ?
O1 Yb1 O1 90.000(3) 17_666 18_566 ?
O1 Yb1 O1 31.7(9) 21_566 18_566 ?
O1 Yb1 O1 148.3(9) 5_655 18_566 ?
O1 Yb1 O1 180 2_655 18_566 ?
O1 Yb1 O1 148.3(9) 22_666 . ?
O1 Yb1 O1 31.7(9) 6 . ?
O1 Yb1 O1 180 17_666 . ?
O1 Yb1 O1 58.3(9) 21_566 . ?
O1 Yb1 O1 121.7(9) 5_655 . ?
O1 Yb1 O1 90.0010(10) 2_655 . ?
O1 Yb1 O1 89.9990(10) 18_566 . ?
O1 Yb1 N1 90.000(2) 22_666 . ?
O1 Yb1 N1 90.000(2) 6 . ?
O1 Yb1 N1 90.000(2) 17_666 . ?
O1 Yb1 N1 90.0000(10) 21_566 . ?
O1 Yb1 N1 90.0000(10) 5_655 . ?
O1 Yb1 N1 90 2_655 . ?
O1 Yb1 N1 90 18_566 . ?
O1 Yb1 N1 90.000(2) . . ?
O1 Yb1 N1 90.0000(10) 22_666 17_666 ?
O1 Yb1 N1 90.0000(10) 6 17_666 ?
O1 Yb1 N1 90.000(2) 17_666 17_666 ?
O1 Yb1 N1 90.0000(10) 21_566 17_666 ?
O1 Yb1 N1 90.0000(10) 5_655 17_666 ?
O1 Yb1 N1 90 2_655 17_666 ?
O1 Yb1 N1 90 18_566 17_666 ?
O1 Yb1 N1 90.000(2) . 17_666 ?
N1 Yb1 N1 180 . 17_666 ?
C3 Co1 C3 89.987(12) 4_565 3_665 ?
C3 Co1 C3 178.2(7) 4_565 2_655 ?
C3 Co1 C3 89.986(16) 3_665 2_655 ?
C3 Co1 C3 89.986(14) 4_565 . ?
C3 Co1 C3 178.2(7) 3_665 . ?
C3 Co1 C3 89.986(13) 2_655 . ?
C3 Co1 C2 90.9(4) 4_565 . ?
C3 Co1 C2 90.9(4) 3_665 . ?
C3 Co1 C2 90.9(4) 2_655 . ?
C3 Co1 C2 90.9(4) . . ?
C3 Co1 C1 89.1(4) 4_565 . ?
C3 Co1 C1 89.1(4) 3_665 . ?
C3 Co1 C1 89.1(4) 2_655 . ?
C3 Co1 C1 89.1(4) . . ?
C2 Co1 C1 180 . . ?
C1 N1 Yb1 180 . . ?
N1 C1 Co1 180 . . ?
N2 C2 Co1 180 . . ?
N3 C3 Co1 179.2(12) . . ?
O1 O1 P1 101.5(8) 6 . ?
O1 O1 P1 43.9(5) 6 6 ?
P1 O1 P1 57.6(8) . 6 ?
O1 O1 Yb1 74.2(5) 6 . ?
P1 O1 Yb1 175.6(12) . . ?
P1 O1 Yb1 118.1(8) 6 . ?
O1 P1 N5 105.5(16) . . ?
O1 P1 N4 110(4) . . ?
N5 P1 N4 125(3) . . ?
O1 P1 P1 78.5(8) . 6 ?
N5 P1 P1 50.0(16) . 6 ?
N4 P1 P1 172(4) . 6 ?
O1 P1 O1 34.6(10) . 6 ?
N5 P1 O1 79.4(16) . 6 ?
N4 P1 O1 144(4) . 6 ?
P1 P1 O1 43.9(5) 6 6 ?
C4 N4 P1 104(4) . . ?
C4 N4 N4 64(5) . 21_566 ?
P1 N4 N4 127(4) . 21_566 ?
C6 N5 C5 87(3) . . ?
C6 N5 P1 139(3) . . ?
C5 N5 P1 100(2) . . ?
O2 O2 O2 96(3) 30_666 7_565 ?
O2 O2 O2 84(3) 30_666 5_755 ?
O2 O2 O2 90.003(9) 7_565 5_755 ?
O2 O2 O2 56(3) 30_666 26_566 ?
O2 O2 O2 93.0(13) 7_565 26_566 ?
O2 O2 O2 28.1(12) 5_755 26_566 ?
O2 O2 O2 68(3) 30_666 28_646 ?
O2 O2 O2 28.1(12) 7_565 28_646 ?
O2 O2 O2 87.0(13) 5_755 28_646 ?
O2 O2 O2 77.3(10) 26_566 28_646 ?

loop_
_geom_bond_atom_site_label_1
_geom_bond_atom_site_label_2
_geom_bond_distance
_geom_bond_site_symmetry_2
_geom_bond_publ_flag
Yb1 O1 2.192(15) 22_666 ?
Yb1 O1 2.192(15) 6 ?
Yb1 O1 2.192(15) 17_666 ?
Yb1 O1 2.192(15) 21_566 ?
Yb1 O1 2.192(15) 5_655 ?
Yb1 O1 2.192(15) 2_655 ?
Yb1 O1 2.192(15) 18_566 ?
Yb1 O1 2.192(15) . ?
Yb1 N1 2.34(2) . ?
Yb1 N1 2.34(2) 17_666 ?
Co1 C3 1.883(13) 4_565 ?
Co1 C3 1.883(13) 3_665 ?
Co1 C3 1.883(13) 2_655 ?
Co1 C3 1.883(13) . ?
Co1 C2 1.89(2) . ?
Co1 C1 1.89(2) . ?
N1 C1 1.12(3) . ?
N2 C2 1.16(3) . ?
C3 N3 1.15(2) . ?
O1 O1 1.20(3) 6 ?
O1 P1 1.461(16) . ?
O1 P1 2.065(18) 6 ?
P1 N5 1.601(10) . ?
P1 N4 1.603(10) . ?
P1 P1 1.778(17) 6 ?
N4 C4 1.56(2) . ?
N4 N4 1.84(16) 21_566 ?
N5 C6 1.52(2) . ?
N5 C5 1.556(19) . ?
O2 O2 0.86(4) 30_666 ?
O2 O2 1.51(5) 7_565 ?
O2 O2 1.70(5) 5_755 ?
O2 O2 1.82(3) 26_566 ?
O2 O2 1.82(3) 28_646 ?

loop_
_geom_torsion_atom_site_label_1
_geom_torsion_atom_site_label_2
_geom_torsion_atom_site_label_3
_geom_torsion_atom_site_label_4
_geom_torsion
_geom_torsion_site_symmetry_1
_geom_torsion_site_symmetry_2
_geom_torsion_site_symmetry_3
_geom_torsion_site_symmetry_4
_geom_torsion_publ_flag
O1 O1 P1 N5 42.5(15) 6 . . . ?
P1 O1 P1 N5 42.5(15) 6 . . . ?
O1 O1 P1 N4 180 6 . . . ?
P1 O1 P1 N4 180 6 . . . ?
O1 O1 P1 P1 0 6 . . 6 ?
P1 O1 P1 O1 0 6 . . 6 ?
O1 P1 N4 C4 68(6) . . . . ?
N5 P1 N4 C4 -165(5) . . . . ?
O1 P1 N4 C4 68(6) 6 . . . ?
O1 P1 N4 N4 0 . . . 21_566 ?
N5 P1 N4 N4 127(2) . . . 21_566 ?
O1 P1 N4 N4 0 6 . . 21_566 ?
O1 P1 N5 C6 -23(5) . . . . ?
N4 P1 N5 C6 -152(5) . . . . ?
P1 P1 N5 C6 37(4) 6 . . . ?
O1 P1 N5 C6 0(5) 6 . . . ?
O1 P1 N5 C5 74(3) . . . . ?
N4 P1 N5 C5 -55(4) . . . . ?
P1 P1 N5 C5 134(3) 6 . . . ?
O1 P1 N5 C5 97(3) 6 . . . ?
